data_4124745
loop_
_publ_author_name
'Shi, Yanrong'
'Frattarelli, David'
'Watanabe, Naoki'
'Facchetti, Antonio'
'Cariati, Elena'
'Righetto, Stefania'
'Tordin, Elisa'
'Zuccaccia, Cristiano'
'Macchioni, Alceo'
'Wegener, Staci L.'
'Stern, Charlotte L.'
'Ratner, Mark A.'
'Marks, Tobin J.'

_publ_section_title
;
 Ultra-High-Response, Multiply Twisted Electro-optic Chromophores:
 Influence of \p-System Elongation and Interplanar Torsion on
 Hyperpolarizability.
;
_journal_issue 39
_journal_name_full 'Journal of the American Chemical Society'
_journal_page_first 12521
_journal_page_last 12538
_journal_paper_doi 10.1021/jacs.5b04636
_journal_volume 137
_journal_year 2015
_chemical_formula_sum 'C37 H47 N3'
_chemical_formula_weight 533.78
_chemical_name_systematic
; 
 ? 
;
_space_group_IT_number 14
_symmetry_cell_setting monoclinic
_symmetry_space_group_name_Hall '-P 2ybc'
_symmetry_space_group_name_H-M 'P 1 21/c 1'
_atom_sites_solution_hydrogens geom
_atom_sites_solution_primary direct
_atom_sites_solution_secondary difmap
_audit_creation_method SHELXL-97
_cell_angle_alpha 90.00
_cell_angle_beta 99.9310(10)
_cell_angle_gamma 90.00
_cell_formula_units_Z 4
_cell_length_a 13.8106(2)
_cell_length_b 9.7230(2)
_cell_length_c 23.6765(4)
_cell_measurement_reflns_used 7851
_cell_measurement_temperature 100(2)
_cell_measurement_theta_max 22.19
_cell_measurement_theta_min 2.27
_cell_volume 3131.65(10)
_computing_cell_refinement 'SAINT V7.23A (Bruker, 2005)'
_computing_data_collection 'APEX2 (Bruker, 2006)'
_computing_data_reduction 'Bruker APEX2'
_computing_molecular_graphics 'Bruker SHELXTL'
_computing_publication_material 'Bruker SHELXTL'
_computing_structure_refinement 'SHELXTL V6.12 (Bruker, 2005)'
_computing_structure_solution 'SHELXTL V6.12 (Bruker, 2005)'
_diffrn_ambient_temperature 100(2)
_diffrn_measured_fraction_theta_full 0.981
_diffrn_measured_fraction_theta_max 0.981
_diffrn_measurement_device_type 'CCD area detector'
_diffrn_measurement_method 'phi and omega scans'
_diffrn_radiation_monochromator graphite
_diffrn_radiation_source 'fine-focus sealed tube'
_diffrn_radiation_type MoK\a
_diffrn_radiation_wavelength 0.71073
_diffrn_reflns_av_R_equivalents 0.1424
_diffrn_reflns_av_sigmaI/netI 0.3082
_diffrn_reflns_limit_h_max 19
_diffrn_reflns_limit_h_min -19
_diffrn_reflns_limit_k_max 12
_diffrn_reflns_limit_k_min -13
_diffrn_reflns_limit_l_max 32
_diffrn_reflns_limit_l_min -33
_diffrn_reflns_number 46160
_diffrn_reflns_theta_full 30.57
_diffrn_reflns_theta_max 30.57
_diffrn_reflns_theta_min 2.73
_exptl_absorpt_coefficient_mu 0.066
_exptl_absorpt_correction_T_max 0.995
_exptl_absorpt_correction_T_min 0.817
_exptl_absorpt_correction_type multi-scan
_exptl_absorpt_process_details sadabs
_exptl_crystal_colour orange
_exptl_crystal_density_diffrn 1.132
_exptl_crystal_density_method 'not measured'
_exptl_crystal_description tabular
_exptl_crystal_F_000 1160
_exptl_crystal_size_max 0.220
_exptl_crystal_size_mid 0.130
_exptl_crystal_size_min 0.073
_refine_diff_density_max 0.728
_refine_diff_density_min -0.541
_refine_diff_density_rms 0.072
_refine_ls_extinction_method none
_refine_ls_goodness_of_fit_ref 0.960
_refine_ls_hydrogen_treatment constr
_refine_ls_matrix_type full
_refine_ls_number_parameters 372
_refine_ls_number_reflns 9431
_refine_ls_number_restraints 3
_refine_ls_restrained_S_all 0.960
_refine_ls_R_factor_all 0.3477
_refine_ls_R_factor_gt 0.0997
_refine_ls_shift/su_max 0.014
_refine_ls_shift/su_mean 0.001
_refine_ls_structure_factor_coef Fsqd
_refine_ls_weighting_details 'calc w=1/[\s^2^(Fo^2^)+(0.1872P)^2^+0.0000P] where P=(Fo^2^+2Fc^2^)/3'
_refine_ls_weighting_scheme calc
_refine_ls_wR_factor_gt 0.2677
_refine_ls_wR_factor_ref 0.3917
_reflns_number_gt 2483
_reflns_number_total 9431
_reflns_threshold_expression >2sigma(I)
_cod_data_source_file ja5b04636_si_005.cif
_cod_data_source_block s01y
_cod_depositor_comments
;
The following automatic conversions were performed:

'_symmetry_cell_setting' value 'Monoclinic' changed to 'monoclinic'
according to
/usr/data/users/saulius/crontab/automatic-downloads/current/ACS/lib/dictionaries/cif_core.dic
dictionary named 'cif_core.dic' version 2.4.2 from 2011-04-26.

'_exptl_absorpt_correction_type' value 'multi scan' changed to
'multi-scan' according to
/usr/data/users/saulius/crontab/automatic-downloads/current/ACS/lib/dictionaries/cif_core.dic
dictionary named 'cif_core.dic' version 2.4.2 from 2011-04-26.

Automatic conversion script
Id: cif_fix_values 3271 2015-04-21 07:52:19Z andrius 
;
_cod_original_cell_volume 3131.65(9)
_cod_original_sg_symbol_H-M P2(1)/c
_cod_database_code 4124745

loop_
_symmetry_equiv_pos_as_xyz
'x, y, z'
'-x, y+1/2, -z+1/2'
'-x, -y, -z'
'x, -y-1/2, z-1/2'

loop_
_atom_site_label
_atom_site_type_symbol
_atom_site_fract_x
_atom_site_fract_y
_atom_site_fract_z
_atom_site_U_iso_or_equiv
_atom_site_adp_type
_atom_site_occupancy
_atom_site_symmetry_multiplicity
_atom_site_calc_flag
_atom_site_refinement_flags
_atom_site_disorder_assembly
_atom_site_disorder_group
N1 N 1.0698(2) 1.2550(4) 0.22696(15) 0.0458(10) Uani 1 1 d . . .
N2 N 0.9843(3) 1.1926(5) 0.03973(17) 0.0754(15) Uani 1 1 d . . .
N3 N 0.0424(2) 0.8951(4) 0.14094(14) 0.0398(9) Uani 1 1 d . . .
C1 C 1.0117(3) 1.2305(5) 0.18695(17) 0.0385(10) Uani 1 1 d . . .
C2 C 0.9644(3) 1.1997(5) 0.08533(19) 0.0504(13) Uani 1 1 d . . .
C3 C 0.9389(3) 1.2009(5) 0.13960(17) 0.0438(12) Uani 1 1 d . . .
C4 C 0.8386(3) 1.1651(5) 0.14744(17) 0.0406(11) Uani 1 1 d . . .
C5 C 0.8164(3) 1.1327(5) 0.20110(17) 0.0409(11) Uani 1 1 d . . .
H5 H 0.8673 1.1324 0.2337 0.049 Uiso 1 1 calc R . .
C6 C 0.7214(3) 1.1011(5) 0.20751(18) 0.0460(12) Uani 1 1 d . . .
H6 H 0.7081 1.0814 0.2447 0.055 Uiso 1 1 calc R . .
C7 C 0.6446(3) 1.0970(5) 0.16120(18) 0.0448(12) Uani 1 1 d . . .
C8 C 0.6668(3) 1.1246(6) 0.10697(19) 0.0558(14) Uani 1 1 d . . .
C9 C 0.7619(3) 1.1578(6) 0.10118(18) 0.0568(14) Uani 1 1 d . . .
H9 H 0.7753 1.1765 0.0639 0.068 Uiso 1 1 calc R . .
C10 C 0.5870(4) 1.1108(9) 0.0550(2) 0.103(3) Uani 1 1 d . . .
H10A H 0.5499 1.0259 0.0580 0.154 Uiso 1 1 calc R . .
H10B H 0.6166 1.1078 0.0203 0.154 Uiso 1 1 calc R . .
H10C H 0.5425 1.1898 0.0530 0.154 Uiso 1 1 calc R . .
C11 C 0.5411(3) 1.0645(5) 0.16762(18) 0.0452(12) Uani 1 1 d . . .
C12 C 0.5110(3) 0.9273(5) 0.16919(18) 0.0504(13) Uani 1 1 d . . .
C13 C 0.4124(3) 0.8943(5) 0.16772(19) 0.0520(13) Uani 1 1 d . . .
C14 C 0.3434(3) 1.0028(5) 0.16638(17) 0.0470(12) Uani 1 1 d . . .
C15 C 0.3740(3) 1.1394(5) 0.16812(18) 0.0472(12) Uani 1 1 d . . .
C16 C 0.4728(3) 1.1701(5) 0.16835(18) 0.0486(12) Uani 1 1 d . . .
C17 C 0.5831(4) 0.8068(6) 0.1691(3) 0.0709(16) Uani 1 1 d . . .
H17A H 0.5821 0.7493 0.2030 0.106 Uiso 1 1 calc R . .
H17B H 0.6496 0.8428 0.1699 0.106 Uiso 1 1 calc R . .
H17C H 0.5635 0.7517 0.1344 0.106 Uiso 1 1 calc R . .
C18 C 0.3805(4) 0.7450(6) 0.1677(2) 0.0705(16) Uani 1 1 d . . .
H18A H 0.3964 0.6987 0.1337 0.106 Uiso 1 1 calc R . .
H18B H 0.3095 0.7404 0.1672 0.106 Uiso 1 1 calc R . .
H18C H 0.4151 0.6994 0.2023 0.106 Uiso 1 1 calc R . .
C19 C 0.2999(3) 1.2542(6) 0.1681(2) 0.0659(15) Uani 1 1 d . . .
H19A H 0.2441 1.2207 0.1848 0.099 Uiso 1 1 calc R . .
H19B H 0.2767 1.2847 0.1286 0.099 Uiso 1 1 calc R . .
H19C H 0.3310 1.3315 0.1909 0.099 Uiso 1 1 calc R . .
C20 C 0.5053(3) 1.3196(5) 0.1695(2) 0.0662(15) Uani 1 1 d . . .
H20A H 0.5738 1.3245 0.1636 0.099 Uiso 1 1 calc R . .
H20B H 0.4998 1.3603 0.2066 0.099 Uiso 1 1 calc R . .
H20C H 0.4633 1.3704 0.1388 0.099 Uiso 1 1 calc R . .
C21 C 0.2373(3) 0.9687(5) 0.15908(17) 0.0453(12) Uani 1 1 d . . .
C22 C 0.1881(3) 0.9537(4) 0.20499(17) 0.0380(10) Uani 1 1 d . . .
C23 C 0.0907(3) 0.9158(4) 0.19420(17) 0.0372(10) Uani 1 1 d . . .
H23 H 0.0568 0.9040 0.2255 0.045 Uiso 1 1 calc R . .
C24 C 0.0879(3) 0.9158(5) 0.09636(19) 0.0563(14) Uani 1 1 d . . .
H24 H 0.0518 0.9044 0.0587 0.068 Uiso 1 1 calc R . .
C25 C 0.1838(3) 0.9525(6) 0.10308(19) 0.0606(15) Uani 1 1 d . . .
C26 C 0.2370(3) 0.9794(5) 0.26577(17) 0.0486(12) Uani 1 1 d . . .
H26A H 0.1985 0.9362 0.2920 0.073 Uiso 1 1 calc R . .
H26B H 0.2411 1.0786 0.2730 0.073 Uiso 1 1 calc R . .
H26C H 0.3033 0.9400 0.2720 0.073 Uiso 1 1 calc R . .
C27 C 0.2327(4) 0.9755(10) 0.0511(2) 0.120(3) Uani 1 1 d . . .
H27A H 0.1832 0.9696 0.0161 0.181 Uiso 1 1 calc R . .
H27B H 0.2831 0.9050 0.0501 0.181 Uiso 1 1 calc R . .
H27C H 0.2633 1.0667 0.0535 0.181 Uiso 1 1 calc R . .
C28 C -0.0604(3) 0.8464(5) 0.13045(18) 0.0456(12) Uani 1 1 d . . .
H28A H -0.1001 0.9085 0.1024 0.055 Uiso 1 1 calc R . .
H28B H -0.0867 0.8521 0.1667 0.055 Uiso 1 1 calc R . .
C29 C -0.0721(4) 0.7018(6) 0.1083(2) 0.0632(15) Uani 1 1 d . A .
H29 H -0.0508 0.7009 0.0700 0.076 Uiso 1 1 calc R . .
C30 C -0.0131(4) 0.5972(7) 0.1441(2) 0.0823(18) Uani 1 1 d . . .
H30A H -0.0472 0.5078 0.1369 0.099 Uiso 1 1 calc R . .
H30B H -0.0127 0.6211 0.1848 0.099 Uiso 1 1 calc R . .
C31 C 0.0938(4) 0.5770(7) 0.1361(3) 0.0869(19) Uani 1 1 d . . .
H31A H 0.1287 0.6650 0.1461 0.104 Uiso 1 1 calc R . .
H31B H 0.1237 0.5082 0.1647 0.104 Uiso 1 1 calc R . .
C32 C 0.1153(6) 0.5333(8) 0.0796(3) 0.108(2) Uani 1 1 d . . .
C33 C -0.1850(4) 0.6694(7) 0.0978(3) 0.0837(19) Uani 1 1 d . . .
C34A C -0.2188(9) 0.5416(18) 0.0692(6) 0.126(2) Uani 0.539(7) 1 d P A 1
C35A C -0.3307(10) 0.5384(18) 0.0574(7) 0.126(2) Uani 0.539(7) 1 d P A 1
C36A C -0.3902(12) 0.626(2) 0.0198(9) 0.126(2) Uani 0.457(8) 1 d P A 1
C37A C -0.4958(12) 0.5685(17) -0.0015(8) 0.126(2) Uani 0.457(8) 1 d P . 1
C34B C -0.2382(12) 0.743(2) 0.0488(8) 0.126(2) Uani 0.461(7) 1 d P A 2
C35B C -0.3393(12) 0.715(2) 0.0189(7) 0.126(2) Uani 0.461(7) 1 d PD A 2
C36B C -0.359(3) 0.625(3) -0.0296(18) 0.126(2) Uani 0.198(7) 1 d PD A 2
C37B C -0.346(3) 0.483(3) -0.0165(17) 0.126(2) Uani 0.198(7) 1 d PD A 2
C36C C 0.1825(17) 0.518(3) 0.0669(12) 0.126(2) Uani 0.345(8) 1 d P . .
C37C C 0.2255(15) 0.633(3) 0.0312(10) 0.126(2) Uani 0.345(8) 1 d P . .

loop_
_atom_site_aniso_label
_atom_site_aniso_U_11
_atom_site_aniso_U_22
_atom_site_aniso_U_33
_atom_site_aniso_U_23
_atom_site_aniso_U_13
_atom_site_aniso_U_12
N1 0.032(2) 0.071(3) 0.036(2) -0.0052(19) 0.0095(17) -0.0020(18)
N2 0.045(2) 0.148(5) 0.033(2) 0.008(3) 0.0084(18) -0.027(3)
N3 0.0292(19) 0.058(2) 0.0314(19) 0.0048(17) 0.0048(15) -0.0056(17)
C1 0.027(2) 0.056(3) 0.035(2) -0.001(2) 0.012(2) -0.002(2)
C2 0.028(2) 0.083(4) 0.038(3) 0.009(2) 0.000(2) -0.012(2)
C3 0.028(2) 0.073(3) 0.031(2) 0.008(2) 0.0050(18) -0.003(2)
C4 0.031(2) 0.058(3) 0.032(2) 0.000(2) 0.0030(18) 0.001(2)
C5 0.031(2) 0.061(3) 0.030(2) 0.001(2) 0.0040(17) 0.000(2)
C6 0.035(2) 0.067(3) 0.039(3) 0.000(2) 0.013(2) -0.005(2)
C7 0.028(2) 0.067(3) 0.040(3) -0.004(2) 0.0076(19) -0.001(2)
C8 0.027(2) 0.100(4) 0.039(3) 0.001(3) 0.001(2) -0.005(2)
C9 0.029(2) 0.108(4) 0.033(2) 0.009(3) 0.0039(19) 0.002(3)
C10 0.049(3) 0.216(8) 0.042(3) 0.008(4) 0.000(3) -0.014(4)
C11 0.028(2) 0.067(4) 0.040(3) -0.006(2) 0.0074(19) -0.002(2)
C12 0.034(3) 0.074(4) 0.044(3) -0.008(2) 0.010(2) 0.003(2)
C13 0.041(3) 0.070(4) 0.048(3) -0.007(2) 0.015(2) -0.005(3)
C14 0.030(2) 0.074(4) 0.037(2) 0.000(2) 0.0062(18) -0.006(2)
C15 0.028(2) 0.066(4) 0.048(3) 0.009(2) 0.0072(19) 0.000(2)
C16 0.032(2) 0.068(4) 0.045(3) 0.004(2) 0.006(2) -0.005(2)
C17 0.046(3) 0.076(4) 0.096(4) -0.006(3) 0.027(3) 0.002(3)
C18 0.052(3) 0.070(4) 0.095(4) -0.007(3) 0.028(3) -0.011(3)
C19 0.037(3) 0.081(4) 0.081(4) 0.021(3) 0.013(2) 0.008(3)
C20 0.038(3) 0.070(4) 0.091(4) 0.014(3) 0.015(3) -0.005(3)
C21 0.030(2) 0.067(3) 0.038(3) 0.001(2) 0.0031(19) -0.007(2)
C22 0.029(2) 0.052(3) 0.032(2) 0.002(2) 0.0035(17) -0.003(2)
C23 0.035(2) 0.046(3) 0.029(2) 0.0038(19) 0.0036(18) 0.000(2)
C24 0.037(3) 0.100(4) 0.032(2) 0.005(2) 0.007(2) -0.012(3)
C25 0.039(3) 0.108(5) 0.036(3) 0.004(3) 0.009(2) -0.019(3)
C26 0.038(3) 0.069(3) 0.039(3) -0.004(2) 0.0055(19) -0.003(2)
C27 0.069(4) 0.262(10) 0.034(3) -0.006(4) 0.020(3) -0.061(5)
C28 0.024(2) 0.071(4) 0.041(3) 0.001(2) 0.0046(18) -0.012(2)
C29 0.046(3) 0.083(4) 0.060(3) -0.013(3) 0.006(3) -0.015(3)
C30 0.087(5) 0.102(5) 0.056(3) -0.010(3) 0.008(3) -0.022(4)
C31 0.079(4) 0.086(5) 0.098(5) 0.009(4) 0.020(4) 0.015(3)
C32 0.133(7) 0.107(6) 0.085(5) -0.003(4) 0.023(5) 0.039(5)
C33 0.057(4) 0.098(5) 0.090(4) -0.027(4) -0.002(3) -0.035(3)
C34A 0.073(4) 0.172(7) 0.127(5) -0.038(5) -0.004(3) -0.023(4)
C35A 0.073(4) 0.172(7) 0.127(5) -0.038(5) -0.004(3) -0.023(4)
C36A 0.073(4) 0.172(7) 0.127(5) -0.038(5) -0.004(3) -0.023(4)
C37A 0.073(4) 0.172(7) 0.127(5) -0.038(5) -0.004(3) -0.023(4)
C34B 0.073(4) 0.172(7) 0.127(5) -0.038(5) -0.004(3) -0.023(4)
C35B 0.073(4) 0.172(7) 0.127(5) -0.038(5) -0.004(3) -0.023(4)
C36B 0.073(4) 0.172(7) 0.127(5) -0.038(5) -0.004(3) -0.023(4)
C37B 0.073(4) 0.172(7) 0.127(5) -0.038(5) -0.004(3) -0.023(4)
C36C 0.073(4) 0.172(7) 0.127(5) -0.038(5) -0.004(3) -0.023(4)
C37C 0.073(4) 0.172(7) 0.127(5) -0.038(5) -0.004(3) -0.023(4)

loop_
_atom_type_symbol
_atom_type_description
_atom_type_scat_dispersion_real
_atom_type_scat_dispersion_imag
_atom_type_scat_source
C C 0.0033 0.0016 'International Tables Vol C Tables 4.2.6.8 and 6.1.1.4'
H H 0.0000 0.0000 'International Tables Vol C Tables 4.2.6.8 and 6.1.1.4'
N N 0.0061 0.0033 'International Tables Vol C Tables 4.2.6.8 and 6.1.1.4'

loop_
_geom_angle_atom_site_label_1
_geom_angle_atom_site_label_2
_geom_angle_atom_site_label_3
_geom_angle
_geom_angle_site_symmetry_1
C24 N3 C23 119.9(4) .
C24 N3 C28 119.0(3) .
C23 N3 C28 121.1(3) .
N1 C1 C3 178.1(4) .
N2 C2 C3 177.0(5) .
C2 C3 C1 118.7(3) .
C2 C3 C4 120.6(4) .
C1 C3 C4 120.6(3) .
C9 C4 C5 116.7(4) .
C9 C4 C3 121.3(4) .
C5 C4 C3 121.9(4) .
C6 C5 C4 120.9(4) .
C6 C5 H5 119.6 .
C4 C5 H5 119.6 .
C5 C6 C7 122.0(4) .
C5 C6 H6 119.0 .
C7 C6 H6 119.0 .
C6 C7 C8 117.6(4) .
C6 C7 C11 122.5(4) .
C8 C7 C11 119.9(4) .
C9 C8 C7 119.9(4) .
C9 C8 C10 120.9(4) .
C7 C8 C10 119.1(4) .
C8 C9 C4 122.9(4) .
C8 C9 H9 118.6 .
C4 C9 H9 118.6 .
C8 C10 H10A 109.5 .
C8 C10 H10B 109.5 .
H10A C10 H10B 109.5 .
C8 C10 H10C 109.5 .
H10A C10 H10C 109.5 .
H10B C10 H10C 109.5 .
C16 C11 C12 119.7(4) .
C16 C11 C7 120.4(4) .
C12 C11 C7 119.8(4) .
C13 C12 C11 120.7(4) .
C13 C12 C17 117.1(5) .
C11 C12 C17 122.1(4) .
C12 C13 C14 118.7(5) .
C12 C13 C18 120.1(4) .
C14 C13 C18 121.2(4) .
C15 C14 C13 120.7(4) .
C15 C14 C21 120.4(4) .
C13 C14 C21 118.9(4) .
C14 C15 C16 119.7(4) .
C14 C15 C19 120.1(4) .
C16 C15 C19 120.1(5) .
C15 C16 C11 120.3(4) .
C15 C16 C20 119.4(4) .
C11 C16 C20 120.3(4) .
C12 C17 H17A 109.5 .
C12 C17 H17B 109.5 .
H17A C17 H17B 109.5 .
C12 C17 H17C 109.5 .
H17A C17 H17C 109.5 .
H17B C17 H17C 109.5 .
C13 C18 H18A 109.5 .
C13 C18 H18B 109.5 .
H18A C18 H18B 109.5 .
C13 C18 H18C 109.5 .
H18A C18 H18C 109.5 .
H18B C18 H18C 109.5 .
C15 C19 H19A 109.5 .
C15 C19 H19B 109.5 .
H19A C19 H19B 109.5 .
C15 C19 H19C 109.5 .
H19A C19 H19C 109.5 .
H19B C19 H19C 109.5 .
C16 C20 H20A 109.5 .
C16 C20 H20B 109.5 .
H20A C20 H20B 109.5 .
C16 C20 H20C 109.5 .
H20A C20 H20C 109.5 .
H20B C20 H20C 109.5 .
C22 C21 C25 118.5(4) .
C22 C21 C14 122.7(4) .
C25 C21 C14 118.7(4) .
C23 C22 C21 118.6(4) .
C23 C22 C26 119.1(3) .
C21 C22 C26 122.3(4) .
N3 C23 C22 121.9(4) .
N3 C23 H23 119.0 .
C22 C23 H23 119.0 .
N3 C24 C25 122.1(4) .
N3 C24 H24 119.0 .
C25 C24 H24 119.0 .
C24 C25 C21 118.8(4) .
C24 C25 C27 120.4(4) .
C21 C25 C27 120.8(4) .
C22 C26 H26A 109.5 .
C22 C26 H26B 109.5 .
H26A C26 H26B 109.5 .
C22 C26 H26C 109.5 .
H26A C26 H26C 109.5 .
H26B C26 H26C 109.5 .
C25 C27 H27A 109.5 .
C25 C27 H27B 109.5 .
H27A C27 H27B 109.5 .
C25 C27 H27C 109.5 .
H27A C27 H27C 109.5 .
H27B C27 H27C 109.5 .
N3 C28 C29 113.7(4) .
N3 C28 H28A 108.8 .
C29 C28 H28A 108.8 .
N3 C28 H28B 108.8 .
C29 C28 H28B 108.8 .
H28A C28 H28B 107.7 .
C30 C29 C28 115.4(4) .
C30 C29 C33 112.9(5) .
C28 C29 C33 106.8(4) .
C30 C29 H29 107.1 .
C28 C29 H29 107.1 .
C33 C29 H29 107.1 .
C29 C30 C31 117.7(5) .
C29 C30 H30A 107.9 .
C31 C30 H30A 107.9 .
C29 C30 H30B 107.9 .
C31 C30 H30B 107.9 .
H30A C30 H30B 107.2 .
C32 C31 C30 119.7(6) .
C32 C31 H31A 107.4 .
C30 C31 H31A 107.4 .
C32 C31 H31B 107.4 .
C30 C31 H31B 107.4 .
H31A C31 H31B 106.9 .
C36C C32 C31 129.2(17) .
C34B C33 C34A 88.3(10) .
C34B C33 C29 112.4(8) .
C34A C33 C29 118.5(7) .
C33 C34A C35A 109.7(12) .
C36A C35A C34A 125.0(16) .
C35A C36A C37A 113.7(18) .
C37A C37A C36A 115(2) 3_465
C33 C34B C35B 127.0(16) .
C36B C35B C34B 121.8(19) .
C37B C36B C35B 115(3) .
C32 C36C C37C 120(3) .

loop_
_geom_bond_atom_site_label_1
_geom_bond_atom_site_label_2
_geom_bond_distance
_geom_bond_site_symmetry_2
N1 C1 1.156(5) .
N2 C2 1.161(5) .
N3 C24 1.333(5) .
N3 C23 1.336(5) .
N3 C28 1.476(5) .
C1 C3 1.401(6) .
C2 C3 1.389(6) .
C3 C4 1.471(5) .
C4 C9 1.388(5) .
C4 C5 1.394(5) .
C5 C6 1.382(5) .
C5 H5 0.9500 .
C6 C7 1.388(6) .
C6 H6 0.9500 .
C7 C8 1.396(6) .
C7 C11 1.497(5) .
C8 C9 1.382(6) .
C8 C10 1.510(6) .
C9 H9 0.9500 .
C10 H10A 0.9800 .
C10 H10B 0.9800 .
C10 H10C 0.9800 .
C11 C16 1.396(6) .
C11 C12 1.400(6) .
C12 C13 1.394(6) .
C12 C17 1.537(7) .
C13 C14 1.417(6) .
C13 C18 1.517(7) .
C14 C15 1.392(7) .
C14 C21 1.484(5) .
C15 C16 1.396(6) .
C15 C19 1.514(6) .
C16 C20 1.521(7) .
C17 H17A 0.9800 .
C17 H17B 0.9800 .
C17 H17C 0.9800 .
C18 H18A 0.9800 .
C18 H18B 0.9800 .
C18 H18C 0.9800 .
C19 H19A 0.9800 .
C19 H19B 0.9800 .
C19 H19C 0.9800 .
C20 H20A 0.9800 .
C20 H20B 0.9800 .
C20 H20C 0.9800 .
C21 C22 1.386(5) .
C21 C25 1.411(6) .
C22 C23 1.374(5) .
C22 C26 1.501(6) .
C23 H23 0.9500 .
C24 C25 1.355(6) .
C24 H24 0.9500 .
C25 C27 1.519(6) .
C26 H26A 0.9800 .
C26 H26B 0.9800 .
C26 H26C 0.9800 .
C27 H27A 0.9800 .
C27 H27B 0.9800 .
C27 H27C 0.9800 .
C28 C29 1.500(7) .
C28 H28A 0.9900 .
C28 H28B 0.9900 .
C29 C30 1.476(8) .
C29 C33 1.567(7) .
C29 H29 1.0000 .
C30 C31 1.533(7) .
C30 H30A 0.9900 .
C30 H30B 0.9900 .
C31 C32 1.482(8) .
C31 H31A 0.9900 .
C31 H31B 0.9900 .
C32 C36C 1.03(2) .
C33 C34B 1.45(2) .
C33 C34A 1.453(15) .
C34A C35A 1.522(17) .
C35A C36A 1.39(2) .
C36A C37A 1.56(2) .
C37A C37A 1.34(3) 3_465
C34B C35B 1.48(2) .
C35B C36B 1.43(4) .
C36B C37B 1.414(10) .
C36C C37C 1.58(4) .

loop_
_geom_torsion_atom_site_label_1
_geom_torsion_atom_site_label_2
_geom_torsion_atom_site_label_3
_geom_torsion_atom_site_label_4
_geom_torsion
_geom_torsion_site_symmetry_4
N2 C2 C3 C1 121(9) .
N2 C2 C3 C4 -56(9) .
N1 C1 C3 C2 173(15) .
N1 C1 C3 C4 -10(15) .
C2 C3 C4 C9 -13.9(7) .
C1 C3 C4 C9 169.2(5) .
C2 C3 C4 C5 164.1(4) .
C1 C3 C4 C5 -12.8(7) .
C9 C4 C5 C6 -2.7(7) .
C3 C4 C5 C6 179.2(4) .
C4 C5 C6 C7 1.4(7) .
C5 C6 C7 C8 0.8(7) .
C5 C6 C7 C11 -179.2(5) .
C6 C7 C8 C9 -1.6(7) .
C11 C7 C8 C9 178.4(5) .
C6 C7 C8 C10 175.5(5) .
C11 C7 C8 C10 -4.5(8) .
C7 C8 C9 C4 0.2(8) .
C10 C8 C9 C4 -176.8(6) .
C5 C4 C9 C8 1.9(7) .
C3 C4 C9 C8 -180.0(5) .
C6 C7 C11 C16 99.7(5) .
C8 C7 C11 C16 -80.3(6) .
C6 C7 C11 C12 -84.4(6) .
C8 C7 C11 C12 95.6(6) .
C16 C11 C12 C13 4.2(6) .
C7 C11 C12 C13 -171.7(4) .
C16 C11 C12 C17 -179.4(4) .
C7 C11 C12 C17 4.7(6) .
C11 C12 C13 C14 -1.9(6) .
C17 C12 C13 C14 -178.5(4) .
C11 C12 C13 C18 178.2(4) .
C17 C12 C13 C18 1.6(6) .
C12 C13 C14 C15 -1.8(6) .
C18 C13 C14 C15 178.1(4) .
C12 C13 C14 C21 174.1(4) .
C18 C13 C14 C21 -6.1(6) .
C13 C14 C15 C16 3.2(6) .
C21 C14 C15 C16 -172.6(4) .
C13 C14 C15 C19 -178.5(4) .
C21 C14 C15 C19 5.7(6) .
C14 C15 C16 C11 -0.9(7) .
C19 C15 C16 C11 -179.2(4) .
C14 C15 C16 C20 179.2(4) .
C19 C15 C16 C20 0.9(7) .
C12 C11 C16 C15 -2.8(6) .
C7 C11 C16 C15 173.1(4) .
C12 C11 C16 C20 177.1(4) .
C7 C11 C16 C20 -7.0(6) .
C15 C14 C21 C22 -89.3(6) .
C13 C14 C21 C22 94.8(5) .
C15 C14 C21 C25 89.9(6) .
C13 C14 C21 C25 -86.0(6) .
C25 C21 C22 C23 3.8(7) .
C14 C21 C22 C23 -177.1(4) .
C25 C21 C22 C26 -175.3(4) .
C14 C21 C22 C26 3.8(7) .
C24 N3 C23 C22 -2.3(6) .
C28 N3 C23 C22 176.3(4) .
C21 C22 C23 N3 -0.9(6) .
C26 C22 C23 N3 178.2(4) .
C23 N3 C24 C25 2.6(7) .
C28 N3 C24 C25 -176.0(5) .
N3 C24 C25 C21 0.3(8) .
N3 C24 C25 C27 -179.8(6) .
C22 C21 C25 C24 -3.5(8) .
C14 C21 C25 C24 177.3(5) .
C22 C21 C25 C27 176.6(6) .
C14 C21 C25 C27 -2.6(8) .
C24 N3 C28 C29 68.4(6) .
C23 N3 C28 C29 -110.1(5) .
N3 C28 C29 C30 55.5(6) .
N3 C28 C29 C33 -178.2(4) .
C28 C29 C30 C31 -83.9(6) .
C33 C29 C30 C31 152.9(5) .
C29 C30 C31 C32 -60.8(8) .
C30 C31 C32 C36C 178(3) .
C30 C29 C33 C34B -160.7(9) .
C28 C29 C33 C34B 71.4(9) .
C30 C29 C33 C34A -59.9(10) .
C28 C29 C33 C34A 172.2(9) .
C34B C33 C34A C35A -58.9(13) .
C29 C33 C34A C35A -173.6(9) .
C33 C34A C35A C36A 66.0(19) .
C34A C35A C36A C37A 158.4(14) .
C35A C36A C37A C37A -23(3) 3_465
C34A C33 C34B C35B 45.2(17) .
C29 C33 C34B C35B 165.5(14) .
C33 C34B C35B C36B -92(2) .
C34B C35B C36B C37B 74(4) .
C31 C32 C36C C37C -100(3) .
